data_4320716
loop_
_publ_author_name
'Ludmila Scoles'
'John H. Yamamoto'
'Luc Brissieux'
'Brian T. Sterenberg'
'Konstantin A. Udachin'
'Arthur J. Carty'

_publ_section_title
;
 Synthesis and Characterization of Mixed Ruthenium/Platinum
 \m4-Phosphinidene, Phosphorus Monoxide, and Related Clusters
;
_journal_name_full 'Inorganic Chemistry'
_journal_page_first 6731
_journal_page_last 6736
_journal_paper_doi 10.1021/ic0106423
_journal_volume 40
_journal_year 2001
_chemical_formula_sum 'C33.5 H20 Cl1.5 O14 P2 Pt Ru4'
_chemical_formula_weight 1360.98
_chemical_name_systematic
;
?
;
_space_group_IT_number 2
_symmetry_cell_setting triclinic
_symmetry_space_group_name_Hall '-P 1'
_symmetry_space_group_name_H-M 'P -1'
_atom_sites_solution_hydrogens geom
_atom_sites_solution_primary direct
_atom_sites_solution_secondary difmap
_audit_creation_method SHELXL-97
_cell_angle_alpha 83.95(3)
_cell_angle_beta 86.58(4)
_cell_angle_gamma 64.96(5)
_cell_formula_units_Z 2
_cell_length_a 13.046(6)
_cell_length_b 13.156(4)
_cell_length_c 13.607(9)
_cell_measurement_temperature 173(2)
_cell_volume 2104(2)
_computing_structure_refinement 'SHELXL-97 (Sheldrick, 1997)'
_computing_structure_solution 'SHELXS-97 (Sheldrick, 1990)'
_diffrn_ambient_temperature 173(2)
_diffrn_measured_fraction_theta_full 0.986
_diffrn_measured_fraction_theta_max 0.986
_diffrn_radiation_monochromator graphite
_diffrn_radiation_source 'fine-focus sealed tube'
_diffrn_radiation_type MoK\a
_diffrn_radiation_wavelength 0.71070
_diffrn_reflns_av_R_equivalents 0.0601
_diffrn_reflns_av_sigmaI/netI 0.0945
_diffrn_reflns_limit_h_max 15
_diffrn_reflns_limit_h_min -14
_diffrn_reflns_limit_k_max 15
_diffrn_reflns_limit_k_min -14
_diffrn_reflns_limit_l_max 16
_diffrn_reflns_limit_l_min -16
_diffrn_reflns_number 14744
_diffrn_reflns_theta_full 25.00
_diffrn_reflns_theta_max 25.00
_diffrn_reflns_theta_min 1.51
_exptl_absorpt_coefficient_mu 4.948
_exptl_crystal_density_diffrn 2.148
_exptl_crystal_density_method 'not measured'
_exptl_crystal_F_000 1285
_refine_diff_density_max 2.808
_refine_diff_density_min -1.675
_refine_diff_density_rms 0.216
_refine_ls_extinction_method none
_refine_ls_goodness_of_fit_ref 0.919
_refine_ls_hydrogen_treatment mixed
_refine_ls_matrix_type full
_refine_ls_number_parameters 543
_refine_ls_number_reflns 7319
_refine_ls_number_restraints 6
_refine_ls_restrained_S_all 0.919
_refine_ls_R_factor_all 0.1013
_refine_ls_R_factor_gt 0.0535
_refine_ls_shift/su_max 0.244
_refine_ls_shift/su_mean 0.035
_refine_ls_structure_factor_coef Fsqd
_refine_ls_weighting_details 'calc w=1/[\s^2^(Fo^2^)+(0.0714P)^2^+0.0000P] where P=(Fo^2^+2Fc^2^)/3'
_refine_ls_weighting_scheme calc
_refine_ls_wR_factor_gt 0.1189
_refine_ls_wR_factor_ref 0.1316
_reflns_number_gt 4611
_reflns_number_total 7319
_reflns_threshold_expression >2sigma(I)
_cod_data_source_file ic0106423_5.cif
_cod_data_source_block ld28
_cod_original_cell_volume 2103.9(17)
_cod_original_formula_sum 'C33.50 H20 Cl1.50 O14 P2 Pt Ru4'
_cod_database_code 4320716

loop_
_symmetry_equiv_pos_as_xyz
'x, y, z'
'-x, -y, -z'

loop_
_atom_site_label
_atom_site_type_symbol
_atom_site_fract_x
_atom_site_fract_y
_atom_site_fract_z
_atom_site_U_iso_or_equiv
_atom_site_adp_type
_atom_site_occupancy
_atom_site_symmetry_multiplicity
_atom_site_calc_flag
_atom_site_refinement_flags
_atom_site_disorder_assembly
_atom_site_disorder_group
Pt1 Pt 0.235440(4) 0.261040(5) 0.155970(4) 0.03138(2) Uani 1 1 d . . .
Ru1 Ru 0.351628(9) 0.080459(9) 0.302561(9) 0.03085(4) Uani 1 1 d . . .
Ru2 Ru 0.166898(9) 0.165793(9) 0.437760(8) 0.02884(4) Uani 1 1 d . . .
Ru3 Ru 0.037800(9) 0.347663(9) 0.296740(9) 0.02975(4) Uani 1 1 d . . .
Ru4 Ru 0.132560(9) 0.127223(9) 0.239181(9) 0.03244(4) Uani 1 1 d . . .
P1 P 0.23144(3) 0.27153(3) 0.32384(3) 0.02735(11) Uani 1 1 d . . .
P2 P 0.34357(3) 0.35794(3) 0.09505(3) 0.02688(11) Uani 1 1 d . . .
O1 O 0.13154(10) 0.27338(11) -0.03870(9) 0.0815(5) Uani 1 1 d . . .
O2 O 0.48913(12) 0.02549(11) 0.11269(10) 0.0841(6) Uani 1 1 d . . .
O3 O 0.53763(9) 0.08370(10) 0.42438(10) 0.0678(5) Uani 1 1 d . . .
O4 O 0.40528(11) -0.16476(9) 0.36715(11) 0.0708(5) Uani 1 1 d . . .
O5 O 0.22498(10) -0.07557(10) 0.52336(10) 0.0638(5) Uani 1 1 d . . .
O6 O 0.29765(11) 0.20744(12) 0.59115(10) 0.0805(5) Uani 1 1 d . . .
O7 O -0.05346(9) 0.25215(10) 0.55785(8) 0.0529(4) Uani 1 1 d . . .
O8 O -0.04131(12) 0.56872(10) 0.38822(11) 0.0791(6) Uani 1 1 d . . .
O9 O -0.17318(8) 0.30900(10) 0.35472(9) 0.0578(4) Uani 1 1 d . . .
O10 O -0.06056(9) 0.47709(10) 0.10209(9) 0.0617(5) Uani 1 1 d . . .
O11 O 0.27716(11) -0.07255(9) 0.12211(11) 0.0780(5) Uani 1 1 d . . .
O12 O 0.01137(9) 0.00305(9) 0.35940(10) 0.0719(5) Uani 1 1 d . . .
O13 O -0.05633(9) 0.22380(10) 0.08748(9) 0.0659(4) Uani 1 1 d . . .
O14 O 0.29528(7) 0.33697(7) 0.36533(7) 0.0344(3) Uani 1 1 d . . .
C1 C 0.17634(12) 0.26198(13) 0.03548(11) 0.0503(5) Uani 1 1 d . . .
C1A C 0.2181(2) 0.0415(3) 0.87858(19) 0.0702(19) Uani 0.40 1 d PD A -2
C1B C 0.19949(19) 0.0338(4) 0.9135(3) 0.402(15) Uani 0.30 1 d PD A -2
C2 C 0.43237(14) 0.05223(13) 0.18226(12) 0.0480(6) Uani 1 1 d . . .
C3 C 0.46940(12) 0.08148(13) 0.37569(12) 0.0444(6) Uani 1 1 d . . .
C4 C 0.38405(14) -0.07137(12) 0.34504(14) 0.0504(6) Uani 1 1 d . . .
C5 C 0.20539(12) 0.01338(13) 0.49024(12) 0.0424(6) Uani 1 1 d . . .
C6 C 0.24286(13) 0.19508(15) 0.53789(11) 0.0514(6) Uani 1 1 d . . .
C7 C 0.02590(13) 0.22185(13) 0.50878(12) 0.0449(6) Uani 1 1 d . . .
C8 C -0.00872(14) 0.48666(15) 0.35406(14) 0.0563(7) Uani 1 1 d . . .
C9 C -0.09470(13) 0.32353(13) 0.33320(11) 0.0417(5) Uani 1 1 d . . .
C10 C -0.02030(11) 0.42479(13) 0.17331(13) 0.0439(5) Uani 1 1 d . . .
C11 C 0.22752(14) -0.00039(13) 0.16748(14) 0.0549(6) Uani 1 1 d . . .
C12 C 0.05872(12) 0.05022(13) 0.31882(13) 0.0480(6) Uani 1 1 d . . .
C13 C 0.01310(12) 0.18940(12) 0.14634(12) 0.0463(5) Uani 1 1 d . . .
C14 C 0.24569(15) 0.44535(17) 0.40389(16) 0.0812(8) Uani 1 1 d . . .
H14B H 0.1894 0.4458 0.4562 0.097 Uiso 1 1 calc R . .
H14A H 0.2055 0.5036 0.3504 0.097 Uiso 1 1 calc R . .
C15 C 0.33659(17) 0.47508(18) 0.44765(16) 0.0804(9) Uani 1 1 d . . .
H15C H 0.3746 0.4191 0.5023 0.121 Uiso 1 1 calc R . .
H15B H 0.2998 0.5499 0.4721 0.121 Uiso 1 1 calc R . .
H15A H 0.3924 0.4749 0.3961 0.121 Uiso 1 1 calc R . .
C20 C 0.49192(10) 0.29640(11) 0.12934(11) 0.0324(5) Uani 1 1 d . . .
C21 C 0.51939(11) 0.27662(12) 0.22916(11) 0.0355(5) Uani 1 1 d . . .
H21 H 0.4605 0.2915 0.2776 0.043 Uiso 1 1 calc R . .
C22 C 0.63024(12) 0.23587(12) 0.25943(13) 0.0452(5) Uani 1 1 d . . .
H22 H 0.6477 0.2219 0.3277 0.054 Uiso 1 1 calc R . .
C23 C 0.71599(12) 0.21571(15) 0.18722(14) 0.0567(7) Uani 1 1 d . . .
H23 H 0.7927 0.1877 0.2062 0.068 Uiso 1 1 calc R . .
C24 C 0.68880(12) 0.23672(15) 0.08805(13) 0.0521(6) Uani 1 1 d . . .
H24 H 0.7477 0.2229 0.0397 0.062 Uiso 1 1 calc R . .
C25 C 0.57900(12) 0.27699(13) 0.05777(12) 0.0450(6) Uani 1 1 d . . .
H25 H 0.5620 0.2915 -0.0106 0.054 Uiso 1 1 calc R . .
C26 C 0.28761(11) 0.49994(11) 0.13044(10) 0.0314(5) Uani 1 1 d . . .
C27 C 0.35667(12) 0.54520(12) 0.16500(12) 0.0411(5) Uani 1 1 d . . .
H27 H 0.4362 0.5018 0.1684 0.049 Uiso 1 1 calc R . .
C28 C 0.30718(14) 0.65697(14) 0.19511(14) 0.0546(7) Uani 1 1 d . . .
H28 H 0.3535 0.6904 0.2152 0.065 Uiso 1 1 calc R . .
C29 C 0.19180(14) 0.71516(13) 0.19457(14) 0.0535(6) Uani 1 1 d . . .
H29 H 0.1575 0.7876 0.2187 0.064 Uiso 1 1 calc R . .
C30 C 0.12555(14) 0.66999(14) 0.15970(15) 0.0576(7) Uani 1 1 d . . .
H30 H 0.0462 0.7141 0.1557 0.069 Uiso 1 1 calc R . .
C31 C 0.16934(11) 0.56497(12) 0.13092(13) 0.0405(5) Uani 1 1 d . . .
H31 H 0.1206 0.5344 0.1108 0.049 Uiso 1 1 calc R . .
C32 C 0.35082(10) 0.37129(11) -0.04027(11) 0.0314(5) Uani 1 1 d . . .
C33 C 0.37643(12) 0.28021(14) -0.08971(12) 0.0483(6) Uani 1 1 d . . .
H33 H 0.3867 0.2109 -0.0535 0.058 Uiso 1 1 calc R . .
C34 C 0.38829(13) 0.28403(15) -0.19108(13) 0.0512(6) Uani 1 1 d . . .
H34 H 0.4083 0.2179 -0.2241 0.061 Uiso 1 1 calc R . .
C35 C 0.37034(13) 0.38715(15) -0.24509(12) 0.0531(6) Uani 1 1 d . . .
H35 H 0.3759 0.3927 -0.3152 0.064 Uiso 1 1 calc R . .
C36 C 0.34511(12) 0.47783(14) -0.19489(12) 0.0507(6) Uani 1 1 d . . .
H36 H 0.3340 0.5471 -0.2317 0.061 Uiso 1 1 calc R . .
C37 C 0.33431(11) 0.47655(12) -0.09332(11) 0.0349(5) Uani 1 1 d . . .
H37 H 0.3168 0.5423 -0.0604 0.042 Uiso 1 1 calc R . .
Cl1A Cl 0.09073(9) 0.03648(10) 0.91999(9) 0.0620(5) Uani 0.40 1 d PD A -2
Cl1B Cl 0.06935(11) 0.03940(10) 0.88030(11) 0.0524(5) Uani 0.30 1 d PD A -2
Cl2A Cl 0.1989(2) 0.10051(16) 0.75715(11) 0.1514(11) Uani 0.40 1 d PD A -2
Cl2B Cl 0.28347(14) 0.05170(16) 0.81394(17) 0.1055(9) Uani 0.30 1 d PD A -2

loop_
_atom_site_aniso_label
_atom_site_aniso_U_11
_atom_site_aniso_U_22
_atom_site_aniso_U_33
_atom_site_aniso_U_23
_atom_site_aniso_U_13
_atom_site_aniso_U_12
Pt1 0.02826(2) 0.04171(3) 0.02844(3) 0.00650(2) -0.00371(2) -0.02058(2)
Ru1 0.02685(5) 0.02978(5) 0.03297(6) 0.00547(5) 0.00390(5) -0.01148(4)
Ru2 0.02387(4) 0.03820(5) 0.02331(6) 0.00696(5) -0.00098(4) -0.01407(4)
Ru3 0.02182(4) 0.03440(5) 0.03162(6) 0.00704(5) -0.00549(5) -0.01204(4)
Ru4 0.03177(4) 0.04039(5) 0.03461(6) -0.00196(5) 0.00256(5) -0.02499(3)
P1 0.02344(14) 0.03478(16) 0.02630(18) 0.00464(15) -0.00205(14) -0.01609(11)
P2 0.02224(13) 0.04143(17) 0.02124(17) 0.00393(15) -0.00356(14) -0.01861(11)
O1 0.1035(6) 0.1534(7) 0.0376(7) 0.0174(6) -0.0256(5) -0.1050(4)
O2 0.1016(9) 0.0617(7) 0.0699(8) 0.0054(7) 0.0383(7) -0.0234(6)
O3 0.0461(5) 0.0864(7) 0.0724(8) 0.0335(7) -0.0241(6) -0.0356(4)
O4 0.0775(7) 0.0376(5) 0.0897(9) 0.0093(6) 0.0239(7) -0.0236(5)
O5 0.0501(6) 0.0555(6) 0.0772(9) 0.0227(6) 0.0024(6) -0.0208(4)
O6 0.0830(7) 0.1236(9) 0.0516(7) 0.0049(7) -0.0320(6) -0.0586(5)
O7 0.0426(6) 0.0662(7) 0.0361(6) -0.0004(6) 0.0104(5) -0.0118(5)
O8 0.0890(9) 0.0486(6) 0.0918(10) -0.0220(6) -0.0062(8) -0.0170(6)
O9 0.0349(4) 0.0960(7) 0.0467(7) 0.0175(6) -0.0069(5) -0.0364(4)
O10 0.0543(6) 0.0793(7) 0.0479(7) 0.0296(6) -0.0103(6) -0.0313(5)
O11 0.0901(8) 0.0681(6) 0.0926(9) -0.0450(6) 0.0182(7) -0.0433(5)
O12 0.0822(5) 0.0877(6) 0.0782(9) 0.0176(6) -0.0057(6) -0.0721(4)
O13 0.0656(5) 0.1085(7) 0.0426(7) 0.0196(6) -0.0181(5) -0.0586(4)
O14 0.0336(4) 0.0434(4) 0.0337(5) -0.0134(4) 0.0032(4) -0.0216(3)
C1 0.0764(7) 0.0887(7) 0.0218(8) 0.0072(7) -0.0037(6) -0.0720(5)
C1A 0.079(3) 0.074(3) 0.055(3) 0.016(2) 0.013(2) -0.035(2)
C1B 0.69(3) 0.052(7) 0.268(14) 0.039(8) -0.245(15) 0.048(12)
C2 0.0685(9) 0.0452(7) 0.0343(9) -0.0027(7) 0.0178(8) -0.0302(6)
C3 0.0316(7) 0.0516(8) 0.0423(9) 0.0213(7) 0.0007(7) -0.0160(5)
C4 0.0511(8) 0.0246(7) 0.0645(11) 0.0122(8) 0.0102(8) -0.0104(6)
C5 0.0264(6) 0.0560(9) 0.0365(8) 0.0089(7) 0.0058(7) -0.0131(6)
C6 0.0530(7) 0.0915(10) 0.0215(8) 0.0126(8) -0.0082(7) -0.0446(6)
C7 0.0466(8) 0.0402(8) 0.0406(9) 0.0141(7) 0.0017(7) -0.0155(6)
C8 0.0414(8) 0.0577(10) 0.0614(11) 0.0162(9) -0.0086(8) -0.0164(7)
C9 0.0485(7) 0.0490(8) 0.0276(8) 0.0201(7) -0.0127(7) -0.0243(5)
C10 0.0248(6) 0.0581(8) 0.0487(9) 0.0148(8) -0.0046(7) -0.0213(5)
C11 0.0659(8) 0.0544(7) 0.0616(11) -0.0233(8) 0.0120(8) -0.0394(6)
C12 0.0521(7) 0.0574(7) 0.0482(10) 0.0129(7) -0.0083(7) -0.0394(5)
C13 0.0540(7) 0.0616(7) 0.0408(9) 0.0085(7) 0.0021(7) -0.0443(5)
C14 0.0782(9) 0.1329(12) 0.0650(12) -0.0401(10) 0.0192(9) -0.0712(7)
C15 0.0788(12) 0.1090(14) 0.0567(12) -0.0186(11) 0.0002(11) -0.0402(10)
C20 0.0246(5) 0.0381(6) 0.0394(8) 0.0166(6) -0.0070(6) -0.0216(4)
C21 0.0301(6) 0.0482(7) 0.0321(8) 0.0129(7) -0.0036(6) -0.0235(5)
C22 0.0374(6) 0.0548(8) 0.0509(10) 0.0143(8) -0.0184(7) -0.0287(5)
C23 0.0172(6) 0.0834(11) 0.0633(11) 0.0176(10) -0.0142(7) -0.0187(6)
C24 0.0152(6) 0.0926(11) 0.0407(9) 0.0000(9) -0.0019(7) -0.0163(6)
C25 0.0344(7) 0.0685(9) 0.0300(8) 0.0022(8) 0.0059(7) -0.0220(6)
C26 0.0281(6) 0.0342(7) 0.0255(7) 0.0159(6) -0.0099(6) -0.0099(5)
C27 0.0342(6) 0.0462(7) 0.0484(9) 0.0036(7) -0.0105(7) -0.0228(5)
C28 0.0452(8) 0.0495(8) 0.0703(12) -0.0046(9) -0.0112(9) -0.0200(6)
C29 0.0541(9) 0.0365(8) 0.0690(12) -0.0032(8) 0.0096(9) -0.0200(6)
C30 0.0363(7) 0.0533(9) 0.0807(13) 0.0063(9) -0.0041(9) -0.0187(6)
C31 0.0219(6) 0.0347(7) 0.0633(11) 0.0072(7) -0.0076(7) -0.0122(5)
C32 0.0140(5) 0.0421(7) 0.0374(8) 0.0078(7) -0.0053(6) -0.0130(4)
C33 0.0409(7) 0.0690(9) 0.0436(9) -0.0043(8) -0.0058(7) -0.0311(6)
C34 0.0446(8) 0.0687(10) 0.0392(9) 0.0043(8) 0.0028(7) -0.0254(6)
C35 0.0498(8) 0.0846(10) 0.0276(8) 0.0008(8) -0.0101(7) -0.0311(7)
C36 0.0373(7) 0.0701(9) 0.0452(9) 0.0315(8) -0.0096(7) -0.0302(5)
C37 0.0235(6) 0.0408(7) 0.0358(8) 0.0182(7) -0.0090(6) -0.0129(5)
Cl1A 0.0621(6) 0.0515(6) 0.0576(7) -0.0074(5) 0.0052(6) -0.0097(5)
Cl1B 0.0587(7) 0.0362(6) 0.0621(9) -0.0134(6) -0.0112(7) -0.0163(5)
Cl2A 0.1869(19) 0.1129(13) 0.0658(9) 0.0417(9) 0.0363(11) 0.0065(13)
Cl2B 0.0696(9) 0.0763(10) 0.172(2) -0.0265(12) 0.0354(12) -0.0327(7)

loop_
_atom_type_symbol
_atom_type_description
_atom_type_scat_dispersion_real
_atom_type_scat_dispersion_imag
_atom_type_scat_source
C C 0.0033 0.0016 'International Tables Vol C Tables 4.2.6.8 and 6.1.1.4'
H H 0.0000 0.0000 'International Tables Vol C Tables 4.2.6.8 and 6.1.1.4'
O O 0.0106 0.0060 'International Tables Vol C Tables 4.2.6.8 and 6.1.1.4'
P P 0.1023 0.0942 'International Tables Vol C Tables 4.2.6.8 and 6.1.1.4'
Ru Ru -1.2594 0.8363 'International Tables Vol C Tables 4.2.6.8 and 6.1.1.4'
Pt Pt -1.7033 8.3905 'International Tables Vol C Tables 4.2.6.8 and 6.1.1.4'
Cl Cl 0.1484 0.1585 'International Tables Vol C Tables 4.2.6.8 and 6.1.1.4'

loop_
_geom_angle_atom_site_label_1
_geom_angle_atom_site_label_2
_geom_angle_atom_site_label_3
_geom_angle
_geom_angle_site_symmetry_1
_geom_angle_site_symmetry_3
_geom_angle_publ_flag
C1 Pt1 P1 155.49(5) . . ?
C1 Pt1 P2 95.88(7) . . ?
P1 Pt1 P2 103.42(3) . . ?
C1 Pt1 Ru4 88.77(7) . . ?
P1 Pt1 Ru4 73.67(3) . . ?
P2 Pt1 Ru4 172.762(10) . . ?
C1 Pt1 Ru1 131.43(6) . . ?
P1 Pt1 Ru1 53.25(4) . . ?
P2 Pt1 Ru1 112.58(3) . . ?
Ru4 Pt1 Ru1 60.29(3) . . ?
C1 Pt1 Ru3 106.26(6) . . ?
P1 Pt1 Ru3 49.97(4) . . ?
P2 Pt1 Ru3 125.15(3) . . ?
Ru4 Pt1 Ru3 58.22(3) . . ?
Ru1 Pt1 Ru3 88.97(5) . . ?
C2 Ru1 C3 96.16(9) . . ?
C2 Ru1 C4 96.45(8) . . ?
C3 Ru1 C4 93.68(9) . . ?
C2 Ru1 P1 116.23(6) . . ?
C3 Ru1 P1 93.39(6) . . ?
C4 Ru1 P1 145.53(6) . . ?
C2 Ru1 Ru4 100.35(7) . . ?
C3 Ru1 Ru4 161.20(5) . . ?
C4 Ru1 Ru4 93.34(8) . . ?
P1 Ru1 Ru4 71.27(4) . . ?
C2 Ru1 Ru2 159.86(5) . . ?
C3 Ru1 Ru2 100.71(6) . . ?
C4 Ru1 Ru2 93.37(7) . . ?
P1 Ru1 Ru2 52.16(3) . . ?
Ru4 Ru1 Ru2 61.46(4) . . ?
C2 Ru1 Pt1 70.76(6) . . ?
C3 Ru1 Pt1 120.82(6) . . ?
C4 Ru1 Pt1 143.68(6) . . ?
P1 Ru1 Pt1 50.96(4) . . ?
Ru4 Ru1 Pt1 57.82(4) . . ?
Ru2 Ru1 Pt1 91.03(5) . . ?
C6 Ru2 C7 92.54(8) . . ?
C6 Ru2 C5 93.75(8) . . ?
C7 Ru2 C5 93.02(8) . . ?
C6 Ru2 P1 88.79(7) . . ?
C7 Ru2 P1 125.76(6) . . ?
C5 Ru2 P1 141.02(5) . . ?
C6 Ru2 Ru1 98.31(6) . . ?
C7 Ru2 Ru1 169.06(6) . . ?
C5 Ru2 Ru1 87.73(6) . . ?
P1 Ru2 Ru1 53.50(4) . . ?
C6 Ru2 Ru3 118.78(6) . . ?
C7 Ru2 Ru3 81.32(7) . . ?
C5 Ru2 Ru3 147.07(6) . . ?
P1 Ru2 Ru3 51.86(3) . . ?
Ru1 Ru2 Ru3 92.13(5) . . ?
C6 Ru2 Ru4 155.46(5) . . ?
C7 Ru2 Ru4 110.06(7) . . ?
C5 Ru2 Ru4 94.46(6) . . ?
P1 Ru2 Ru4 70.49(4) . . ?
Ru1 Ru2 Ru4 59.01(4) . . ?
Ru3 Ru2 Ru4 58.25(4) . . ?
C10 Ru3 C8 90.90(9) . . ?
C10 Ru3 C9 93.58(8) . . ?
C8 Ru3 C9 96.76(9) . . ?
C10 Ru3 P1 120.00(6) . . ?
C8 Ru3 P1 100.04(7) . . ?
C9 Ru3 P1 141.82(5) . . ?
C10 Ru3 Ru4 98.26(7) . . ?
C8 Ru3 Ru4 170.14(5) . . ?
C9 Ru3 Ru4 86.35(6) . . ?
P1 Ru3 Ru4 72.22(5) . . ?
C10 Ru3 Ru2 158.97(5) . . ?
C8 Ru3 Ru2 109.23(7) . . ?
C9 Ru3 Ru2 90.14(6) . . ?
P1 Ru3 Ru2 51.97(4) . . ?
Ru4 Ru3 Ru2 61.29(4) . . ?
C10 Ru3 Pt1 75.65(6) . . ?
C8 Ru3 Pt1 123.21(7) . . ?
C9 Ru3 Pt1 138.19(5) . . ?
P1 Ru3 Pt1 49.16(4) . . ?
Ru4 Ru3 Pt1 56.48(3) . . ?
Ru2 Ru3 Pt1 87.83(5) . . ?
C12 Ru4 C13 92.56(8) . . ?
C12 Ru4 C11 95.45(8) . . ?
C13 Ru4 C11 96.21(9) . . ?
C12 Ru4 Pt1 168.74(6) . . ?
C13 Ru4 Pt1 92.69(7) . . ?
C11 Ru4 Pt1 93.88(7) . . ?
C12 Ru4 Ru3 105.55(6) . . ?
C13 Ru4 Ru3 82.80(7) . . ?
C11 Ru4 Ru3 159.01(6) . . ?
Pt1 Ru4 Ru3 65.30(3) . . ?
C12 Ru4 Ru1 114.20(6) . . ?
C13 Ru4 Ru1 152.83(6) . . ?
C11 Ru4 Ru1 77.46(7) . . ?
Pt1 Ru4 Ru1 61.89(4) . . ?
Ru3 Ru4 Ru1 93.83(5) . . ?
C12 Ru4 Ru2 77.09(7) . . ?
C13 Ru4 Ru2 136.38(6) . . ?
C11 Ru4 Ru2 126.61(6) . . ?
Pt1 Ru4 Ru2 92.27(3) . . ?
Ru3 Ru4 Ru2 60.46(3) . . ?
Ru1 Ru4 Ru2 59.53(4) . . ?
O14 P1 Pt1 118.16(5) . . ?
O14 P1 Ru3 124.56(5) . . ?
Pt1 P1 Ru3 80.87(4) . . ?
O14 P1 Ru2 117.62(5) . . ?
Pt1 P1 Ru2 123.32(3) . . ?
Ru3 P1 Ru2 76.17(4) . . ?
O14 P1 Ru1 113.05(5) . . ?
Pt1 P1 Ru1 75.79(4) . . ?
Ru3 P1 Ru1 122.25(4) . . ?
Ru2 P1 Ru1 74.34(4) . . ?
C26 P2 C20 104.72(8) . . ?
C26 P2 C32 105.42(7) . . ?
C20 P2 C32 102.99(8) . . ?
C26 P2 Pt1 113.09(6) . . ?
C20 P2 Pt1 117.24(6) . . ?
C32 P2 Pt1 112.20(6) . . ?
C14 O14 P1 127.52(11) . . ?
O1 C1 Pt1 173.20(12) . . ?
C1B C1A Cl2B 163.9(5) . . ?
C1B C1A Cl2A 148.4(4) . . ?
Cl2B C1A Cl2A 47.23(16) . . ?
C1B C1A Cl1A 42.9(4) . . ?
Cl2B C1A Cl1A 153.1(2) . . ?
Cl2A C1A Cl1A 107.10(18) . . ?
C1B C1A Cl1B 60.8(5) . . ?
Cl2B C1A Cl1B 135.1(2) . . ?
Cl2A C1A Cl1B 90.19(16) . . ?
Cl1A C1A Cl1B 18.01(7) . . ?
C1A C1B Cl1A 121.8(5) . . ?
C1A C1B Cl2B 11.2(4) . . ?
Cl1A C1B Cl2B 133.0(3) . . ?
C1A C1B Cl1B 103.6(5) . . ?
Cl1A C1B Cl1B 18.46(9) . . ?
Cl2B C1B Cl1B 114.6(2) . . ?
C1A C1B Cl2A 24.2(3) . . ?
Cl1A C1B Cl2A 99.13(19) . . ?
Cl2B C1B Cl2A 35.10(12) . . ?
Cl1B C1B Cl2A 81.61(16) . . ?
O2 C2 Ru1 173.55(13) . . ?
O3 C3 Ru1 176.53(14) . . ?
O4 C4 Ru1 177.29(17) . . ?
O5 C5 Ru2 177.65(13) . . ?
O6 C6 Ru2 172.72(14) . . ?
O7 C7 Ru2 174.59(14) . . ?
O8 C8 Ru3 176.60(18) . . ?
O9 C9 Ru3 179.84(16) . . ?
O10 C10 Ru3 175.42(13) . . ?
O11 C11 Ru4 175.73(17) . . ?
O12 C12 Ru4 174.36(17) . . ?
O13 C13 Ru4 177.12(13) . . ?
O14 C14 C15 111.89(14) . . ?
C21 C20 C25 119.02(13) . . ?
C21 C20 P2 119.20(11) . . ?
C25 C20 P2 121.58(12) . . ?
C22 C21 C20 121.68(14) . . ?
C21 C22 C23 118.54(16) . . ?
C24 C23 C22 119.89(15) . . ?
C25 C24 C23 121.73(15) . . ?
C24 C25 C20 119.12(15) . . ?
C27 C26 C31 118.46(14) . . ?
C27 C26 P2 122.10(10) . . ?
C31 C26 P2 119.25(14) . . ?
C26 C27 C28 119.66(13) . . ?
C29 C28 C27 118.86(19) . . ?
C30 C29 C28 120.60(16) . . ?
C31 C30 C29 121.94(15) . . ?
C30 C31 C26 120.26(18) . . ?
C33 C32 C37 119.79(15) . . ?
C33 C32 P2 119.63(12) . . ?
C37 C32 P2 120.52(12) . . ?
C32 C33 C34 122.19(17) . . ?
C33 C34 C35 119.07(17) . . ?
C36 C35 C34 118.28(16) . . ?
C35 C36 C37 124.12(16) . . ?
C36 C37 C32 116.53(15) . . ?
Cl1B Cl1A C1B 115.1(3) . . ?
Cl1B Cl1A C1A 100.1(2) . . ?
C1B Cl1A C1A 15.24(17) . . ?
Cl1A Cl1B C1B 46.4(2) . . ?
Cl1A Cl1B C1A 61.91(19) . . ?
C1B Cl1B C1A 15.63(14) . . ?
Cl2B Cl2A C1A 44.89(14) . . ?
Cl2B Cl2A C1B 52.20(13) . . ?
C1A Cl2A C1B 7.35(10) . . ?
C1A Cl2B Cl2A 87.88(19) . . ?
C1A Cl2B C1B 4.92(16) . . ?
Cl2A Cl2B C1B 92.70(18) . . ?

loop_
_geom_bond_atom_site_label_1
_geom_bond_atom_site_label_2
_geom_bond_distance
_geom_bond_site_symmetry_2
_geom_bond_publ_flag
Pt1 C1 1.8496(19) . ?
Pt1 P1 2.2989(15) . ?
Pt1 P2 2.3371(10) . ?
Pt1 Ru4 2.7534(10) . ?
Pt1 Ru1 2.8693(16) . ?
Pt1 Ru3 3.0002(17) . ?
Ru1 C2 1.8758(19) . ?
Ru1 C3 1.885(2) . ?
Ru1 C4 1.8903(18) . ?
Ru1 P1 2.3716(14) . ?
Ru1 Ru4 2.8256(14) . ?
Ru1 Ru2 2.8408(16) . ?
Ru2 C6 1.893(2) . ?
Ru2 C7 1.9110(19) . ?
Ru2 C5 1.9160(18) . ?
Ru2 P1 2.3298(10) . ?
Ru2 Ru3 2.8722(17) . ?
Ru2 Ru4 2.8956(17) . ?
Ru3 C10 1.8884(19) . ?
Ru3 C8 1.904(2) . ?
Ru3 C9 1.914(2) . ?
Ru3 P1 2.3266(14) . ?
Ru3 Ru4 2.8074(13) . ?
Ru4 C12 1.897(2) . ?
Ru4 C13 1.9056(19) . ?
Ru4 C11 1.9355(19) . ?
P1 O14 1.5871(14) . ?
P2 C26 1.8023(17) . ?
P2 C20 1.8224(17) . ?
P2 C32 1.8317(19) . ?
O1 C1 1.161(2) . ?
O2 C2 1.155(2) . ?
O3 C3 1.153(2) . ?
O4 C4 1.149(2) . ?
O5 C5 1.134(2) . ?
O6 C6 1.117(3) . ?
O7 C7 1.141(2) . ?
O8 C8 1.121(2) . ?
O9 C9 1.135(2) . ?
O10 C10 1.141(2) . ?
O11 C11 1.121(2) . ?
O12 C12 1.133(2) . ?
O13 C13 1.153(2) . ?
O14 C14 1.436(2) . ?
C1A C1B 0.541(5) . ?
C1A Cl2B 1.225(4) . ?
C1A Cl2A 1.735(3) . ?
C1A Cl1A 1.749(3) . ?
C1A Cl1B 1.951(4) . ?
C1B Cl1A 1.402(4) . ?
C1B Cl2B 1.751(4) . ?
C1B Cl1B 1.752(4) . ?
C1B Cl2A 2.214(4) . ?
C14 C15 1.562(4) . ?
C20 C21 1.395(2) . ?
C20 C25 1.407(2) . ?
C21 C22 1.385(2) . ?
C22 C23 1.400(2) . ?
C23 C24 1.385(3) . ?
C24 C25 1.373(2) . ?
C26 C27 1.397(3) . ?
C26 C31 1.413(2) . ?
C27 C28 1.428(2) . ?
C28 C29 1.370(2) . ?
C29 C30 1.367(3) . ?
C30 C31 1.345(2) . ?
C32 C33 1.343(2) . ?
C32 C37 1.428(2) . ?
C33 C34 1.377(3) . ?
C34 C35 1.406(3) . ?
C35 C36 1.346(3) . ?
C36 C37 1.380(2) . ?
Cl1A Cl1B 0.613(2) . ?
Cl2A Cl2B 1.274(3) . ?
